data_7245017
loop_
_publ_author_name
'Feng, Xun'
'Shang, Yapei'
'Zhang, Ka'
'Hong, Manzhou'
'Li, Junfeng'
'Xu, Hongdi'
'Wang, Liya'
'Li, Zhongjun'

_publ_section_title
;
 &#x000D; In situ ligand-induced Ln-MOFs based on a chromophore moiety:
 white light emission and turn-on detection of trace antibiotics
;
_journal_name_full CrystEngComm
_journal_paper_doi 10.1039/D2CE00613H
_journal_year 2022
_chemical_formula_moiety 'C34 H23 Gd2 N3 O18'
_chemical_formula_sum 'C34 H22 Gd2 N3 O18'
_chemical_formula_weight 1075.04
_space_group_crystal_system monoclinic
_space_group_IT_number 15
_space_group_name_Hall '-C 2yc'
_space_group_name_H-M_alt 'C 1 2/c 1'
_atom_sites_solution_hydrogens mixed
_audit_creation_date 2021-08-26
_audit_creation_method
;
Olex2 1.2
(compiled 2017.03.28 svn.r3405 for OlexSys, GUI svn.r5335)
;
_audit_update_record
;
2021-10-21 deposited with the CCDC.	2022-06-01 downloaded from the CCDC.
;
_cell_angle_alpha 90
_cell_angle_beta 107.005(5)
_cell_angle_gamma 90
_cell_formula_units_Z 8
_cell_length_a 17.5877(12)
_cell_length_b 31.5073(11)
_cell_length_c 17.9802(7)
_cell_measurement_reflns_used 4232
_cell_measurement_temperature 293.7(3)
_cell_measurement_theta_max 22.2950
_cell_measurement_theta_min 3.5100
_cell_volume 9528.0(9)
_computing_cell_refinement 'CrysAlisPro 1.171.39.46 (Rigaku OD, 2018)'
_computing_data_collection 'CrysAlisPro 1.171.39.46 (Rigaku OD, 2018)'
_computing_data_reduction 'CrysAlisPro 1.171.39.46 (Rigaku OD, 2018)'
_computing_molecular_graphics 'Olex2 (Dolomanov et al., 2009)'
_computing_publication_material 'Olex2 (Dolomanov et al., 2009)'
_computing_structure_refinement 'ShelXL (Sheldrick, 2015)'
_diffrn_ambient_environment air
_diffrn_ambient_temperature 293.7(3)
_diffrn_detector 'CCD plate'
_diffrn_detector_area_resol_mean 8.0584
_diffrn_detector_type EosS2
_diffrn_measured_fraction_theta_full 0.997
_diffrn_measured_fraction_theta_max 0.970
_diffrn_measurement_details
;
List of Runs (angles in degrees, time in seconds):

  # Type    Start    End  Width  t~exp~   \w     \q     \k     \f   Frames
#--------------------------------------------------------------------------
  1  \w    -28.00  45.00   1.00   17.50    --  -13.80  57.00 -90.00   73
  2  \w    -18.00  52.00   1.00   17.50    --  -13.80  57.00 150.00   70
  3  \w    -20.00  14.00   1.00   17.50    --  -13.80 -99.00 -60.00   34
  4  \w     25.00  70.00   1.00   17.50    --   14.74  38.00-120.00   45
;
_diffrn_measurement_device 'four-circle diffractometer'
_diffrn_measurement_device_type 'SuperNova, Single source at offset/far, EosS2'
_diffrn_measurement_method '\w scans'
_diffrn_orient_matrix_type 'CrysAlisPro convention (1999,Acta A55,543-557)'
_diffrn_orient_matrix_UB_11 -0.0344144000
_diffrn_orient_matrix_UB_12 0.0112048000
_diffrn_orient_matrix_UB_13 0.0016356000
_diffrn_orient_matrix_UB_21 0.0223613000
_diffrn_orient_matrix_UB_22 0.0190803000
_diffrn_orient_matrix_UB_23 0.0079182000
_diffrn_orient_matrix_UB_31 -0.0095814000
_diffrn_orient_matrix_UB_32 0.0041893000
_diffrn_orient_matrix_UB_33 -0.0404657000
_diffrn_radiation_monochromator mirror
_diffrn_radiation_probe x-ray
_diffrn_radiation_type MoK\a
_diffrn_radiation_wavelength 0.71073
_diffrn_reflns_av_R_equivalents 0.0893
_diffrn_reflns_av_unetI/netI 0.1680
_diffrn_reflns_Laue_measured_fraction_full 0.997
_diffrn_reflns_Laue_measured_fraction_max 0.970
_diffrn_reflns_number 9462
_diffrn_reflns_point_group_measured_fraction_full 0.997
_diffrn_reflns_point_group_measured_fraction_max 0.970
_diffrn_reflns_theta_full 25.242
_diffrn_reflns_theta_max 26.372
_diffrn_reflns_theta_min 3.453
_diffrn_source 'micro-focus sealed X-ray tube'
_diffrn_source_type 'SuperNova (Mo) X-ray Source'
_exptl_absorpt_coefficient_mu 2.825
_exptl_absorpt_correction_T_max 1.00000
_exptl_absorpt_correction_T_min 0.81396
_exptl_absorpt_correction_type multi-scan
_exptl_absorpt_process_details
;
CrysAlisPro 1.171.39.46 (Rigaku Oxford Diffraction, 2018)
Empirical absorption correction using spherical harmonics,
 implemented in SCALE3 ABSPACK scaling algorithm.
;
_exptl_crystal_colour colourless
_exptl_crystal_density_diffrn 1.499
_exptl_crystal_description block
_exptl_crystal_F_000 4152
_exptl_crystal_preparation Luminescent
_exptl_crystal_size_max 0.12
_exptl_crystal_size_mid 0.09
_exptl_crystal_size_min 0.07
_refine_diff_density_max 1.971
_refine_diff_density_min -0.741
_refine_diff_density_rms 0.179
_refine_ls_extinction_method none
_refine_ls_goodness_of_fit_ref 0.965
_refine_ls_hydrogen_treatment constr
_refine_ls_matrix_type full
_refine_ls_number_parameters 518
_refine_ls_number_reflns 9462
_refine_ls_number_restraints 12
_refine_ls_restrained_S_all 0.965
_refine_ls_R_factor_all 0.1224
_refine_ls_R_factor_gt 0.0703
_refine_ls_shift/su_max 0.000
_refine_ls_shift/su_mean 0.000
_refine_ls_structure_factor_coef Fsqd
_refine_ls_weighting_details 'w=1/[\s^2^(Fo^2^)+(0.0419P)^2^] where P=(Fo^2^+2Fc^2^)/3'
_refine_ls_weighting_scheme calc
_refine_ls_wR_factor_gt 0.1224
_refine_ls_wR_factor_ref 0.1423
_reflns_Friedel_coverage 0.000
_reflns_number_gt 5586
_reflns_number_total 9462
_reflns_threshold_expression 'I > 2\s(I)'
_cod_data_source_file d2ce00613h2.cif
_cod_data_source_block sypl71-gd-porous_sq_s
_cod_original_cell_volume 9527.9(9)
_cod_database_code 7245017
_shelx_shelxl_version_number 2018/3
_shelx_space_group_comment
;
The symmetry employed for this shelxl refinement is uniquely defined
by the following loop, which should always be used as a source of
symmetry information in preference to the above space-group names.
They are only intended as comments.
;
_shelx_estimated_absorpt_t_max 0.827
_shelx_estimated_absorpt_t_min 0.728
_reflns_odcompleteness_completeness 99.65
_reflns_odcompleteness_iscentric 1
_reflns_odcompleteness_theta 25.30
_olex2_refinement_description
;
1. Fixed Uiso
 At 1.2 times of:
  All C(H) groups, All N(H) groups
 At 1.5 times of:
  All O(H,H) groups
2. Uiso/Uaniso restraints and constraints
Uanis(C11) \\sim Ueq: with sigma of 0.01 and sigma for terminal atoms of 0.02
Uanis(C7) \\sim Ueq: with sigma of 0.01 and sigma for terminal atoms of 0.02
3.a Rotating group:
 O15(H15A,H15B), O16(H16A,H16B), O17(H17A,H17B), O18(H18A,H18B)
3.b Aromatic/amide H refined with riding coordinates:
 C13(H13), C15(H15), C5(H5), C3(H3), C20(H20), C23(H23), C30(H30), C28(H28),
 N3(H3A), C25(H25), C31(H31), C27(H27), C26(H26), C33(H33), C32(H32)
;
_olex2_submission_special_instructions 'No special instructions were received'
_oxdiff_exptl_absorpt_empirical_details
;
Empirical correction (ABSPACK) includes:
- Absorption correction using spherical harmonics
- Frame scaling
;
_oxdiff_exptl_absorpt_empirical_full_max 1.369
_oxdiff_exptl_absorpt_empirical_full_min 0.722

loop_
_space_group_symop_operation_xyz
'x, y, z'
'-x, y, -z+1/2'
'x+1/2, y+1/2, z'
'-x+1/2, y+1/2, -z+1/2'
'-x, -y, -z'
'x, -y, z-1/2'
'-x+1/2, -y+1/2, -z'
'x+1/2, -y+1/2, z-1/2'

loop_
_atom_site_label
_atom_site_type_symbol
_atom_site_fract_x
_atom_site_fract_y
_atom_site_fract_z
_atom_site_U_iso_or_equiv
_atom_site_adp_type
_atom_site_occupancy
_atom_site_site_symmetry_order
_atom_site_calc_flag
_atom_site_refinement_flags_posn
_atom_site_refinement_flags_adp
_atom_site_refinement_flags_occupancy
_atom_site_disorder_assembly
_atom_site_disorder_group
Gd1 Gd 0.05238(3) 0.12654(2) 0.41185(3) 0.02230(15) Uani 1 1 d . . . . .
Gd2 Gd 0.28897(3) 0.39189(2) 0.37462(3) 0.02861(16) Uani 1 1 d . . . . .
O9 O 0.4275(4) 0.3952(2) 0.4483(3) 0.0269(16) Uani 1 1 d . . . . .
O1 O 0.1887(4) 0.1129(2) 0.4821(3) 0.0292(17) Uani 1 1 d . . . . .
O10 O 0.5481(4) 0.3753(2) 0.5142(3) 0.0262(16) Uani 1 1 d . . . . .
O8 O 0.4065(4) 0.3100(2) 0.5153(4) 0.0366(19) Uani 1 1 d . . . . .
O7 O 0.3176(4) 0.3206(2) 0.3999(4) 0.0351(19) Uani 1 1 d . . . . .
O5 O 0.1263(4) 0.1511(2) 0.3315(3) 0.0323(18) Uani 1 1 d . . . . .
O11 O 0.5226(5) 0.5511(2) 0.4223(4) 0.039(2) Uani 1 1 d . . . . .
O12 O 0.5871(5) 0.5620(2) 0.3377(4) 0.040(2) Uani 1 1 d . . . . .
O14 O 0.6331(4) 0.3763(2) 0.2214(3) 0.0311(18) Uani 1 1 d . . . . .
O15 O -0.0653(5) 0.1078(2) 0.3063(4) 0.049(2) Uani 1 1 d . . . . .
H15A H -0.055950 0.086347 0.277349 0.074 Uiso 1 1 d GR . . . .
H15B H -0.078811 0.128894 0.271548 0.074 Uiso 1 1 d GR . . . .
O3 O 0.3322(4) 0.1248(2) 0.5996(4) 0.044(2) Uani 1 1 d . . . . .
C11 C 0.5010(6) 0.3934(3) 0.4575(5) 0.018(2) Uani 1 1 d . U . . .
O16 O -0.0209(5) 0.1890(2) 0.3521(4) 0.056(2) Uani 1 1 d . . . . .
H16A H -0.063902 0.194730 0.369975 0.084 Uiso 1 1 d GR . . . .
H16B H -0.045443 0.184963 0.299999 0.084 Uiso 1 1 d GR . . . .
C12 C 0.5342(5) 0.4196(3) 0.4024(5) 0.021(2) Uani 1 1 d . . . . .
C18 C 0.5561(6) 0.5373(3) 0.3745(5) 0.025(2) Uani 1 1 d . . . . .
O13 O 0.6805(5) 0.4399(2) 0.2184(4) 0.058(3) Uani 1 1 d . . . . .
O2 O 0.2803(5) 0.0964(2) 0.4235(4) 0.052(2) Uani 1 1 d . . . . .
C00K C 0.6425(6) 0.4135(3) 0.2447(5) 0.026(2) Uani 1 1 d . . . . .
C10 C 0.3515(6) 0.2977(3) 0.4581(6) 0.029(3) Uani 1 1 d . . . . .
C13 C 0.5251(6) 0.4629(3) 0.4046(5) 0.023(2) Uani 1 1 d . . . . .
H13 H 0.495375 0.474338 0.434819 0.028 Uiso 1 1 calc R . . . .
C14 C 0.5595(5) 0.4897(3) 0.3628(5) 0.019(2) Uani 1 1 d . . . . .
C15 C 0.5973(6) 0.4723(3) 0.3130(5) 0.024(2) Uani 1 1 d . . . . .
H15 H 0.617636 0.490128 0.282297 0.029 Uiso 1 1 calc R . . . .
N2 N 0.6278(6) 0.2686(3) 0.3811(5) 0.036(2) Uani 1 1 d . . . . .
C4 C 0.3263(6) 0.2515(3) 0.4561(5) 0.028(3) Uani 1 1 d . . . . .
C5 C 0.2627(6) 0.2378(3) 0.3964(5) 0.028(3) Uani 1 1 d . . . . .
H5 H 0.237291 0.256564 0.357091 0.033 Uiso 1 1 calc R . . . .
C2 C 0.3363(6) 0.1827(3) 0.5151(5) 0.023(2) Uani 1 1 d . . . . .
O6 O 0.1556(6) 0.2034(3) 0.2651(4) 0.085(4) Uani 1 1 d . . . . .
C16 C 0.6057(6) 0.4287(3) 0.3075(5) 0.024(2) Uani 1 1 d . . . . .
C8 C 0.2460(7) 0.1221(3) 0.4523(6) 0.034(3) Uani 1 1 d . . . . .
O17 O 0.1996(6) 0.3649(4) 0.2566(4) 0.132(6) Uani 1 1 d . . . . .
H17A H 0.173607 0.340449 0.252177 0.198 Uiso 1 1 d GR . . . .
H17B H 0.187390 0.377522 0.210554 0.198 Uiso 1 1 d GR . . . .
C7 C 0.1669(7) 0.1830(4) 0.3248(5) 0.036(3) Uani 1 1 d . U . . .
C6 C 0.2357(6) 0.1963(3) 0.3939(5) 0.028(3) Uani 1 1 d . . . . .
C17 C 0.5780(6) 0.4016(3) 0.3548(5) 0.024(2) Uani 1 1 d . . . . .
C3 C 0.3628(6) 0.2241(3) 0.5138(5) 0.028(3) Uani 1 1 d . . . . .
H3 H 0.406713 0.233263 0.553386 0.034 Uiso 1 1 calc R . . . .
C20 C 0.6716(6) 0.3410(3) 0.3827(5) 0.026(2) Uani 1 1 d . . . . .
H20 H 0.713540 0.360036 0.390282 0.031 Uiso 1 1 calc R . . . .
O18 O 0.2924(9) 0.4611(3) 0.4218(6) 0.162(7) Uani 1 1 d . . . . .
H18A H 0.333846 0.483853 0.421357 0.242 Uiso 1 1 d GR . . . .
H18B H 0.252890 0.474578 0.447032 0.242 Uiso 1 1 d GR . . . .
C23 C 0.5352(6) 0.3254(3) 0.3507(5) 0.025(2) Uani 1 1 d . . . . .
H23 H 0.482440 0.334248 0.337277 0.029 Uiso 1 1 calc R . . . .
C19 C 0.5946(6) 0.3546(3) 0.3622(5) 0.029(3) Uani 1 1 d . . . . .
C22 C 0.5532(7) 0.2828(3) 0.3590(5) 0.031(3) Uani 1 1 d . . . . .
C1 C 0.2721(6) 0.1676(3) 0.4546(5) 0.026(2) Uani 1 1 d . . . . .
O4 O 0.4467(5) 0.1579(3) 0.6138(6) 0.098(4) Uani 1 1 d . . . . .
C9 C 0.3746(7) 0.1543(4) 0.5809(6) 0.044(3) Uani 1 1 d . . . . .
C30 C 0.4141(7) 0.2574(4) 0.3050(6) 0.039(3) Uani 1 1 d . . . . .
H30 H 0.396118 0.285169 0.295584 0.047 Uiso 1 1 calc R . . . .
C24 C 0.7680(8) 0.2796(4) 0.4122(7) 0.046(3) Uani 1 1 d . . . . .
C21 C 0.6850(8) 0.2973(4) 0.3920(6) 0.044(3) Uani 1 1 d . . . . .
N1 N 0.3826(10) 0.1825(4) 0.2981(8) 0.087(4) Uani 1 1 d . . . . .
C29 C 0.4917(8) 0.2482(4) 0.3423(6) 0.045(3) Uani 1 1 d . . . . .
C28 C 0.7832(8) 0.2381(5) 0.4183(7) 0.070(5) Uani 1 1 d . . . . .
H28 H 0.739319 0.220523 0.412619 0.084 Uiso 1 1 calc R . . . .
N3 N 0.9182(9) 0.2442(5) 0.4396(7) 0.097(5) Uani 1 1 d . . . . .
H3A H 0.964241 0.232747 0.447386 0.117 Uiso 1 1 calc R . . . .
C25 C 0.8315(9) 0.3040(5) 0.4245(10) 0.093(6) Uani 1 1 d . . . . .
H25 H 0.825475 0.333269 0.426182 0.112 Uiso 1 1 calc R . . . .
C31 C 0.3623(9) 0.2223(6) 0.2812(7) 0.074(5) Uani 1 1 d . . . . .
H31 H 0.310322 0.227807 0.251670 0.088 Uiso 1 1 calc R . . . .
C27 C 0.8525(10) 0.2185(6) 0.4313(9) 0.097(6) Uani 1 1 d . . . . .
H27 H 0.856741 0.189103 0.434615 0.116 Uiso 1 1 calc R . . . .
C26 C 0.9115(11) 0.2864(6) 0.4357(10) 0.110(7) Uani 1 1 d . . . . .
H26 H 0.955318 0.303749 0.439880 0.132 Uiso 1 1 calc R . . . .
C33 C 0.5114(9) 0.2069(4) 0.3611(8) 0.077(5) Uani 1 1 d . . . . .
H33 H 0.561892 0.200364 0.393298 0.092 Uiso 1 1 calc R . . . .
C32 C 0.4587(12) 0.1752(5) 0.3336(10) 0.098(6) Uani 1 1 d . . . . .
H32 H 0.476655 0.147326 0.339896 0.118 Uiso 1 1 calc R . . . .

loop_
_atom_site_aniso_label
_atom_site_aniso_U_11
_atom_site_aniso_U_22
_atom_site_aniso_U_33
_atom_site_aniso_U_23
_atom_site_aniso_U_13
_atom_site_aniso_U_12
Gd1 0.0334(3) 0.0165(3) 0.0198(3) -0.0005(2) 0.0122(2) -0.0047(2)
Gd2 0.0342(3) 0.0300(3) 0.0257(3) 0.0042(3) 0.0151(2) -0.0028(3)
O9 0.029(4) 0.029(4) 0.028(4) 0.000(3) 0.017(3) -0.005(3)
O1 0.047(5) 0.022(4) 0.025(3) 0.003(3) 0.021(3) -0.007(3)
O10 0.038(4) 0.022(4) 0.019(3) 0.007(3) 0.011(3) 0.008(3)
O8 0.050(5) 0.030(5) 0.026(4) -0.008(3) 0.005(4) -0.012(4)
O7 0.059(5) 0.021(4) 0.026(4) 0.003(3) 0.014(4) -0.009(4)
O5 0.040(5) 0.031(5) 0.027(4) 0.003(3) 0.012(3) -0.015(4)
O11 0.075(6) 0.014(4) 0.045(4) 0.001(3) 0.043(4) 0.001(4)
O12 0.067(6) 0.024(5) 0.042(4) 0.002(4) 0.035(4) -0.014(4)
O14 0.052(5) 0.022(4) 0.027(4) -0.009(3) 0.024(3) -0.004(4)
O15 0.069(6) 0.038(5) 0.031(4) 0.002(4) 0.000(4) 0.010(4)
O3 0.036(5) 0.051(6) 0.047(4) 0.013(4) 0.015(4) -0.003(4)
C11 0.033(5) 0.007(5) 0.015(4) -0.003(4) 0.009(4) 0.005(4)
O16 0.066(6) 0.035(5) 0.058(5) 0.001(4) 0.003(5) 0.011(4)
C12 0.025(6) 0.019(6) 0.022(5) -0.008(5) 0.012(4) 0.001(5)
C18 0.037(7) 0.017(6) 0.021(5) -0.003(5) 0.009(5) 0.008(5)
O13 0.108(8) 0.033(5) 0.065(5) -0.020(4) 0.075(5) -0.026(5)
O2 0.067(6) 0.034(5) 0.072(5) -0.014(4) 0.043(5) 0.006(4)
C00K 0.029(6) 0.026(7) 0.022(5) -0.002(5) 0.004(5) 0.001(5)
C10 0.032(7) 0.036(7) 0.024(6) -0.005(6) 0.014(5) -0.019(5)
C13 0.042(7) 0.018(6) 0.015(5) -0.005(4) 0.015(5) 0.002(5)
C14 0.021(6) 0.015(6) 0.027(5) 0.003(4) 0.016(4) -0.004(4)
C15 0.034(6) 0.009(5) 0.040(6) 0.002(5) 0.030(5) -0.004(5)
N2 0.042(6) 0.019(5) 0.043(5) 0.004(5) 0.005(5) 0.003(5)
C4 0.039(7) 0.026(6) 0.022(5) -0.004(5) 0.014(5) -0.023(5)
C5 0.045(7) 0.017(6) 0.025(5) 0.003(5) 0.017(5) -0.001(5)
C2 0.021(6) 0.027(6) 0.023(5) 0.000(5) 0.008(4) -0.002(5)
O6 0.112(9) 0.080(7) 0.034(5) 0.027(5) -0.022(5) -0.063(6)
C16 0.028(6) 0.015(6) 0.034(6) 0.001(5) 0.016(5) -0.005(5)
C8 0.055(8) 0.017(6) 0.028(6) -0.001(5) 0.009(6) -0.004(6)
O17 0.071(8) 0.287(18) 0.035(5) 0.000(7) 0.011(5) -0.069(10)
C7 0.055(7) 0.036(6) 0.021(5) 0.006(5) 0.016(5) -0.020(5)
C6 0.027(6) 0.035(7) 0.026(5) -0.006(5) 0.012(5) -0.009(5)
C17 0.027(6) 0.018(6) 0.030(5) -0.008(5) 0.015(5) -0.002(5)
C3 0.020(6) 0.031(7) 0.029(6) 0.004(5) 0.001(5) -0.011(5)
C20 0.025(6) 0.022(6) 0.031(6) 0.001(5) 0.009(5) 0.012(5)
O18 0.38(2) 0.042(7) 0.144(9) 0.010(7) 0.205(13) 0.034(9)
C23 0.040(7) 0.018(6) 0.021(5) -0.003(5) 0.016(5) -0.004(5)
C19 0.036(7) 0.020(6) 0.031(6) 0.001(5) 0.011(5) -0.005(5)
C22 0.039(7) 0.030(7) 0.028(6) -0.006(5) 0.018(5) -0.020(6)
C1 0.029(6) 0.024(6) 0.028(5) 0.002(5) 0.015(5) -0.003(5)
O4 0.042(6) 0.109(9) 0.126(8) 0.075(7) 0.000(6) -0.019(6)
C9 0.017(7) 0.062(9) 0.057(7) 0.004(7) 0.017(6) -0.010(6)
C30 0.057(9) 0.030(7) 0.039(7) -0.011(6) 0.029(6) -0.024(6)
C24 0.042(8) 0.042(9) 0.050(7) 0.010(7) 0.006(6) 0.015(7)
C21 0.054(9) 0.031(8) 0.048(7) -0.002(6) 0.015(6) 0.024(7)
N1 0.110(13) 0.054(10) 0.119(12) -0.004(9) 0.066(10) -0.025(9)
C29 0.062(9) 0.040(8) 0.040(7) -0.004(6) 0.027(7) -0.010(7)
C28 0.036(9) 0.092(13) 0.079(10) 0.014(10) 0.014(7) 0.026(8)
N3 0.083(12) 0.093(12) 0.117(11) 0.006(10) 0.031(9) 0.033(10)
C25 0.032(9) 0.059(11) 0.166(16) -0.009(11) -0.007(10) 0.008(8)
C31 0.093(13) 0.102(14) 0.042(8) -0.015(9) 0.045(8) -0.046(11)
C27 0.054(12) 0.123(17) 0.118(13) 0.016(12) 0.032(11) -0.020(11)
C26 0.105(17) 0.068(14) 0.154(17) 0.022(13) 0.031(14) 0.001(12)
C33 0.095(13) 0.021(8) 0.113(12) -0.008(8) 0.026(10) -0.030(8)
C32 0.101(15) 0.035(10) 0.161(17) 0.005(11) 0.041(14) -0.007(10)

loop_
_atom_type_symbol
_atom_type_description
_atom_type_scat_dispersion_real
_atom_type_scat_dispersion_imag
_atom_type_scat_source
C C 0.0033 0.0016 'International Tables Vol C Tables 4.2.6.8 and 6.1.1.4'
H H 0.0000 0.0000 'International Tables Vol C Tables 4.2.6.8 and 6.1.1.4'
Gd Gd -0.1653 3.9035 'International Tables Vol C Tables 4.2.6.8 and 6.1.1.4'
N N 0.0061 0.0033 'International Tables Vol C Tables 4.2.6.8 and 6.1.1.4'
O O 0.0106 0.0060 'International Tables Vol C Tables 4.2.6.8 and 6.1.1.4'

loop_
_geom_angle_atom_site_label_1
_geom_angle_atom_site_label_2
_geom_angle_atom_site_label_3
_geom_angle
_geom_angle_site_symmetry_1
_geom_angle_site_symmetry_3
_geom_angle_publ_flag
O9 Gd1 Gd2 33.52(15) 7_556 7_556 ?
O9 Gd1 O12 108.2(2) 7_556 3_445 ?
O9 Gd1 C11 26.2(2) 7_556 7_556 ?
O9 Gd1 C18 87.8(2) 7_556 3_445 ?
O1 Gd1 Gd2 34.40(14) . 7_556 ?
O1 Gd1 O9 66.4(2) . 7_556 ?
O1 Gd1 O10 117.9(2) . 7_556 ?
O1 Gd1 O11 89.4(2) . 3_445 ?
O1 Gd1 O12 77.3(2) . 3_445 ?
O1 Gd1 O15 149.0(2) . . ?
O1 Gd1 C11 92.6(2) . 7_556 ?
O1 Gd1 O16 134.3(2) . . ?
O1 Gd1 C18 82.0(2) . 3_445 ?
O10 Gd1 Gd2 83.79(14) 7_556 7_556 ?
O10 Gd1 O9 51.8(2) 7_556 7_556 ?
O10 Gd1 O12 124.2(2) 7_556 3_445 ?
O10 Gd1 C11 26.0(2) 7_556 7_556 ?
O10 Gd1 C18 99.6(3) 7_556 3_445 ?
O8 Gd1 Gd2 65.64(16) 7_556 7_556 ?
O8 Gd1 O9 75.5(2) 7_556 7_556 ?
O8 Gd1 O1 76.4(2) 7_556 . ?
O8 Gd1 O10 82.9(2) 7_556 7_556 ?
O8 Gd1 O11 143.9(2) 7_556 3_445 ?
O8 Gd1 O12 149.2(2) 7_556 3_445 ?
O8 Gd1 O15 133.1(3) 7_556 . ?
O8 Gd1 C11 81.5(2) 7_556 7_556 ?
O8 Gd1 O16 66.4(2) 7_556 . ?
O8 Gd1 C18 156.6(2) 7_556 3_445 ?
O5 Gd1 Gd2 106.14(15) . 7_556 ?
O5 Gd1 O9 139.6(2) . 7_556 ?
O5 Gd1 O1 74.6(2) . . ?
O5 Gd1 O10 160.3(2) . 7_556 ?
O5 Gd1 O8 85.8(2) . 7_556 ?
O5 Gd1 O11 122.5(2) . 3_445 ?
O5 Gd1 O12 71.7(2) . 3_445 ?
O5 Gd1 O15 95.6(2) . . ?
O5 Gd1 C11 163.8(2) . 7_556 ?
O5 Gd1 O16 77.1(3) . . ?
O5 Gd1 C18 97.1(3) . 3_445 ?
O11 Gd1 Gd2 83.83(16) 3_445 7_556 ?
O11 Gd1 O9 68.4(2) 3_445 7_556 ?
O11 Gd1 O10 74.7(2) 3_445 7_556 ?
O11 Gd1 O12 50.9(2) 3_445 3_445 ?
O11 Gd1 C11 66.0(2) 3_445 7_556 ?
O11 Gd1 C18 25.4(2) 3_445 3_445 ?
O12 Gd1 Gd2 99.94(16) 3_445 7_556 ?
O12 Gd1 C11 115.7(2) 3_445 7_556 ?
O12 Gd1 C18 25.5(2) 3_445 3_445 ?
O15 Gd1 Gd2 153.03(18) . 7_556 ?
O15 Gd1 O9 123.3(2) . 7_556 ?
O15 Gd1 O10 80.6(2) . 7_556 ?
O15 Gd1 O11 70.9(2) . 3_445 ?
O15 Gd1 O12 71.6(2) . 3_445 ?
O15 Gd1 C11 100.3(3) . 7_556 ?
O15 Gd1 C18 69.9(3) . 3_445 ?
C11 Gd1 Gd2 59.4(2) 7_556 7_556 ?
C11 Gd1 C18 90.7(3) 7_556 3_445 ?
O16 Gd1 Gd2 131.45(18) . 7_556 ?
O16 Gd1 O9 124.2(2) . 7_556 ?
O16 Gd1 O10 83.5(2) . 7_556 ?
O16 Gd1 O11 136.3(3) . 3_445 ?
O16 Gd1 O12 125.6(2) . 3_445 ?
O16 Gd1 O15 68.3(2) . . ?
O16 Gd1 C11 106.5(3) . 7_556 ?
O16 Gd1 C18 136.9(3) . 3_445 ?
C18 Gd1 Gd2 91.41(18) 3_445 7_556 ?
O9 Gd2 Gd1 35.38(14) . 7_556 ?
O9 Gd2 O1 66.8(2) . 7_556 ?
O9 Gd2 O14 73.9(2) . 2_655 ?
O9 Gd2 O13 87.7(3) . 2_655 ?
O9 Gd2 C00K 79.7(2) . 2_655 ?
O1 Gd2 Gd1 32.90(16) 7_556 7_556 ?
O1 Gd2 O14 137.3(2) 7_556 2_655 ?
O1 Gd2 C00K 145.3(2) 7_556 2_655 ?
O7 Gd2 Gd1 68.13(16) . 7_556 ?
O7 Gd2 O9 78.9(2) . . ?
O7 Gd2 O1 77.3(2) . 7_556 ?
O7 Gd2 O14 79.4(2) . 2_655 ?
O7 Gd2 O3 84.4(3) . 7_556 ?
O7 Gd2 O13 131.3(2) . 2_655 ?
O7 Gd2 C00K 105.4(3) . 2_655 ?
O7 Gd2 O17 83.0(4) . . ?
O7 Gd2 O18 148.5(3) . . ?
O14 Gd2 Gd1 104.79(15) 2_655 7_556 ?
O14 Gd2 C00K 26.0(2) 2_655 2_655 ?
O3 Gd2 Gd1 101.03(16) 7_556 7_556 ?
O3 Gd2 O9 136.4(2) 7_556 . ?
O3 Gd2 O1 70.3(2) 7_556 7_556 ?
O3 Gd2 O14 141.6(2) 7_556 2_655 ?
O3 Gd2 O13 131.7(3) 7_556 2_655 ?
O3 Gd2 C00K 143.9(2) 7_556 2_655 ?
O3 Gd2 O17 72.5(3) 7_556 . ?
O13 Gd2 Gd1 120.6(2) 2_655 7_556 ?
O13 Gd2 O1 138.5(2) 2_655 7_556 ?
O13 Gd2 O14 51.9(2) 2_655 2_655 ?
O13 Gd2 C00K 25.9(2) 2_655 2_655 ?
C00K Gd2 Gd1 114.94(19) 2_655 7_556 ?
O17 Gd2 Gd1 151.0(3) . 7_556 ?
O17 Gd2 O9 142.9(3) . . ?
O17 Gd2 O1 139.2(3) . 7_556 ?
O17 Gd2 O14 71.0(3) . 2_655 ?
O17 Gd2 O13 80.3(3) . 2_655 ?
O17 Gd2 C00K 74.3(3) . 2_655 ?
O18 Gd2 Gd1 81.5(3) . 7_556 ?
O18 Gd2 O9 81.1(4) . . ?
O18 Gd2 O1 72.6(3) . 7_556 ?
O18 Gd2 O14 117.7(3) . 2_655 ?
O18 Gd2 O3 93.7(4) . 7_556 ?
O18 Gd2 O13 71.4(3) . 2_655 ?
O18 Gd2 C00K 94.5(3) . 2_655 ?
O18 Gd2 O17 126.4(5) . . ?
Gd2 O9 Gd1 111.1(2) . 7_556 ?
C11 O9 Gd1 91.0(5) . 7_556 ?
C11 O9 Gd2 155.0(6) . . ?
Gd1 O1 Gd2 112.7(3) . 7_556 ?
C8 O1 Gd1 121.1(6) . . ?
C8 O1 Gd2 122.0(6) . 7_556 ?
C11 O10 Gd1 92.4(6) . 7_556 ?
C10 O8 Gd1 138.6(7) . 7_556 ?
C10 O7 Gd2 137.5(6) . . ?
C7 O5 Gd1 139.2(7) . . ?
C18 O11 Gd1 97.4(6) . 3 ?
C18 O12 Gd1 90.7(6) . 3 ?
C00K O14 Gd2 90.0(6) . 2_655 ?
Gd1 O15 H15A 112.1 . . ?
Gd1 O15 H15B 110.8 . . ?
H15A O15 H15B 102.1 . . ?
C9 O3 Gd2 145.9(8) . 7_556 ?
O9 C11 Gd1 62.8(5) . 7_556 ?
O9 C11 C12 117.6(8) . . ?
O10 C11 Gd1 61.6(5) . 7_556 ?
O10 C11 O9 122.7(9) . . ?
O10 C11 C12 119.2(9) . . ?
C12 C11 Gd1 159.2(6) . 7_556 ?
Gd1 O16 H16A 112.9 . . ?
Gd1 O16 H16B 111.7 . . ?
H16A O16 H16B 101.2 . . ?
C13 C12 C11 116.6(8) . . ?
C13 C12 C17 119.9(9) . . ?
C17 C12 C11 123.3(8) . . ?
O11 C18 Gd1 57.2(5) . 3 ?
O11 C18 C14 118.9(9) . . ?
O12 C18 Gd1 63.9(5) . 3 ?
O12 C18 O11 120.9(9) . . ?
O12 C18 C14 120.2(9) . . ?
C14 C18 Gd1 174.8(6) . 3 ?
C00K O13 Gd2 95.5(6) . 2_655 ?
O14 C00K Gd2 64.0(5) . 2_655 ?
O14 C00K O13 122.6(9) . . ?
O14 C00K C16 120.0(9) . . ?
O13 C00K Gd2 58.6(5) . 2_655 ?
O13 C00K C16 117.4(9) . . ?
C16 C00K Gd2 175.7(7) . 2_655 ?
O8 C10 O7 124.4(10) . . ?
O8 C10 C4 117.9(9) . . ?
O7 C10 C4 117.6(9) . . ?
C12 C13 H13 119.4 . . ?
C12 C13 C14 121.2(9) . . ?
C14 C13 H13 119.4 . . ?
C13 C14 C18 119.1(8) . . ?
C15 C14 C18 122.0(8) . . ?
C15 C14 C13 118.9(9) . . ?
C14 C15 H15 119.3 . . ?
C14 C15 C16 121.5(9) . . ?
C16 C15 H15 119.3 . . ?
C21 N2 C22 117.1(9) . . ?
C5 C4 C10 119.0(9) . . ?
C3 C4 C10 121.5(9) . . ?
C3 C4 C5 119.4(9) . . ?
C4 C5 H5 119.5 . . ?
C4 C5 C6 120.9(9) . . ?
C6 C5 H5 119.5 . . ?
C3 C2 C1 120.3(9) . . ?
C3 C2 C9 120.4(9) . . ?
C1 C2 C9 119.3(9) . . ?
C15 C16 C00K 116.0(8) . . ?
C15 C16 C17 120.1(9) . . ?
C17 C16 C00K 123.8(9) . . ?
O1 C8 C1 117.9(9) . . ?
O2 C8 O1 124.5(10) . . ?
O2 C8 C1 117.6(11) . . ?
Gd2 O17 H17A 125.1 . . ?
Gd2 O17 H17B 125.7 . . ?
H17A O17 H17B 109.2 . . ?
O5 C7 C6 118.7(9) . . ?
O6 C7 O5 123.8(10) . . ?
O6 C7 C6 117.5(10) . . ?
C5 C6 C7 118.0(9) . . ?
C5 C6 C1 120.2(9) . . ?
C1 C6 C7 121.8(9) . . ?
C12 C17 C19 117.6(8) . . ?
C16 C17 C12 118.0(9) . . ?
C16 C17 C19 124.4(9) . . ?
C4 C3 C2 121.7(9) . . ?
C4 C3 H3 119.2 . . ?
C2 C3 H3 119.2 . . ?
C19 C20 H20 121.3 . . ?
C19 C20 C21 117.5(10) . . ?
C21 C20 H20 121.3 . . ?
Gd2 O18 H18A 126.4 . . ?
Gd2 O18 H18B 126.8 . . ?
H18A O18 H18B 106.8 . . ?
C19 C23 H23 120.0 . . ?
C19 C23 C22 119.9(10) . . ?
C22 C23 H23 120.0 . . ?
C20 C19 C17 119.0(9) . . ?
C23 C19 C17 121.9(10) . . ?
C23 C19 C20 119.1(10) . . ?
N2 C22 C23 122.3(9) . . ?
N2 C22 C29 113.9(11) . . ?
C23 C22 C29 123.7(11) . . ?
C2 C1 C8 121.1(9) . . ?
C2 C1 C6 117.4(9) . . ?
C6 C1 C8 121.4(9) . . ?
O3 C9 C2 118.6(10) . . ?
O4 C9 O3 121.9(11) . . ?
O4 C9 C2 119.3(10) . . ?
C29 C30 H30 121.8 . . ?
C29 C30 C31 116.5(13) . . ?
C31 C30 H30 121.8 . . ?
C28 C24 C21 122.7(13) . . ?
C25 C24 C21 122.5(13) . . ?
C25 C24 C28 114.7(13) . . ?
N2 C21 C20 124.0(11) . . ?
N2 C21 C24 115.1(11) . . ?
C20 C21 C24 120.8(12) . . ?
C31 N1 C32 116.4(15) . . ?
C30 C29 C22 120.2(11) . . ?
C33 C29 C22 121.8(12) . . ?
C33 C29 C30 118.0(12) . . ?
C24 C28 H28 115.7 . . ?
C27 C28 C24 128.5(16) . . ?
C27 C28 H28 115.7 . . ?
C27 N3 H3A 119.3 . . ?
C26 N3 H3A 119.3 . . ?
C26 N3 C27 121.3(16) . . ?
C24 C25 H25 119.0 . . ?
C24 C25 C26 122.1(15) . . ?
C26 C25 H25 119.0 . . ?
C30 C31 H31 117.7 . . ?
N1 C31 C30 124.6(16) . . ?
N1 C31 H31 117.7 . . ?
C28 C27 N3 116.3(18) . . ?
C28 C27 H27 121.8 . . ?
N3 C27 H27 121.8 . . ?
N3 C26 C25 116.7(16) . . ?
N3 C26 H26 121.7 . . ?
C25 C26 H26 121.7 . . ?
C29 C33 H33 119.5 . . ?
C32 C33 C29 121.0(16) . . ?
C32 C33 H33 119.5 . . ?
N1 C32 C33 122.5(16) . . ?
N1 C32 H32 118.8 . . ?
C33 C32 H32 118.8 . . ?

loop_
_geom_bond_atom_site_label_1
_geom_bond_atom_site_label_2
_geom_bond_distance
_geom_bond_site_symmetry_2
_geom_bond_publ_flag
Gd1 Gd2 4.0739(7) 7_556 ?
Gd1 O9 2.528(6) 7_556 ?
Gd1 O1 2.399(7) . ?
Gd1 O10 2.504(6) 7_556 ?
Gd1 O8 2.384(6) 7_556 ?
Gd1 O5 2.339(6) . ?
Gd1 O11 2.454(7) 3_445 ?
Gd1 O12 2.601(7) 3_445 ?
Gd1 O15 2.437(7) . ?
Gd1 C11 2.843(9) 7_556 ?
Gd1 O16 2.424(7) . ?
Gd1 C18 2.897(10) 3_445 ?
Gd2 O9 2.411(6) . ?
Gd2 O1 2.495(6) 7_556 ?
Gd2 O7 2.316(7) . ?
Gd2 O14 2.547(6) 2_655 ?
Gd2 O3 2.368(8) 7_556 ?
Gd2 O13 2.430(7) 2_655 ?
Gd2 C00K 2.834(10) 2_655 ?
Gd2 O17 2.397(8) . ?
Gd2 O18 2.334(10) . ?
O9 C11 1.256(11) . ?
O1 C8 1.306(12) . ?
O10 C11 1.248(10) . ?
O8 C10 1.250(11) . ?
O7 C10 1.269(11) . ?
O5 C7 1.258(11) . ?
O11 C18 1.254(11) . ?
O12 C18 1.246(11) . ?
O14 C00K 1.241(11) . ?
O15 H15A 0.8980 . ?
O15 H15B 0.8953 . ?
O3 C9 1.296(12) . ?
C11 C12 1.530(12) . ?
O16 H16A 0.9212 . ?
O16 H16B 0.9189 . ?
C12 C13 1.375(12) . ?
C12 C17 1.427(12) . ?
C18 C14 1.518(12) . ?
O13 C00K 1.243(11) . ?
O2 C8 1.212(12) . ?
C00K C16 1.534(13) . ?
C10 C4 1.517(13) . ?
C13 H13 0.9300 . ?
C13 C14 1.382(11) . ?
C14 C15 1.375(12) . ?
C15 H15 0.9300 . ?
C15 C16 1.387(12) . ?
N2 C22 1.332(13) . ?
N2 C21 1.323(14) . ?
C4 C5 1.375(12) . ?
C4 C3 1.358(13) . ?
C5 H5 0.9300 . ?
C5 C6 1.387(13) . ?
C2 C3 1.387(12) . ?
C2 C1 1.402(12) . ?
C2 C9 1.480(14) . ?
O6 C7 1.217(11) . ?
C16 C17 1.390(12) . ?
C8 C1 1.501(13) . ?
O17 H17A 0.8866 . ?
O17 H17B 0.8868 . ?
C7 C6 1.519(13) . ?
C6 C1 1.417(13) . ?
C17 C19 1.507(13) . ?
C3 H3 0.9300 . ?
C20 H20 0.9300 . ?
C20 C19 1.363(13) . ?
C20 C21 1.399(13) . ?
O18 H18A 1.0247 . ?
O18 H18B 1.0264 . ?
C23 H23 0.9300 . ?
C23 C19 1.362(13) . ?
C23 C22 1.378(13) . ?
C22 C29 1.503(15) . ?
O4 C9 1.238(12) . ?
C30 H30 0.9300 . ?
C30 C29 1.365(15) . ?
C30 C31 1.415(16) . ?
C24 C21 1.505(16) . ?
C24 C28 1.332(16) . ?
C24 C25 1.321(17) . ?
N1 C31 1.314(17) . ?
N1 C32 1.324(18) . ?
C29 C33 1.364(16) . ?
C28 H28 0.9300 . ?
C28 C27 1.324(18) . ?
N3 H3A 0.8600 . ?
N3 C27 1.382(18) . ?
N3 C26 1.334(17) . ?
C25 H25 0.9300 . ?
C25 C26 1.47(2) . ?
C31 H31 0.9300 . ?
C27 H27 0.9300 . ?
C26 H26 0.9300 . ?
C33 H33 0.9300 . ?
C33 C32 1.352(18) . ?
C32 H32 0.9300 . ?

loop_
_geom_torsion_atom_site_label_1
_geom_torsion_atom_site_label_2
_geom_torsion_atom_site_label_3
_geom_torsion_atom_site_label_4
_geom_torsion
_geom_torsion_site_symmetry_1
_geom_torsion_site_symmetry_2
_geom_torsion_site_symmetry_3
_geom_torsion_site_symmetry_4
_geom_torsion_publ_flag
Gd1 O9 C11 O10 15.1(9) 7_556 . . . ?
Gd1 O9 C11 C12 -156.5(7) 7_556 . . . ?
Gd1 O1 C8 O2 -102.1(11) . . . . ?
Gd1 O1 C8 C1 78.7(10) . . . . ?
Gd1 O10 C11 O9 -15.3(9) 7_556 . . . ?
Gd1 O10 C11 C12 156.2(7) 7_556 . . . ?
Gd1 O8 C10 O7 33.5(16) 7_556 . . . ?
Gd1 O8 C10 C4 -149.8(7) 7_556 . . . ?
Gd1 O5 C7 O6 -126.3(11) . . . . ?
Gd1 O5 C7 C6 55.6(16) . . . . ?
Gd1 O11 C18 O12 -3.0(10) 3 . . . ?
Gd1 O11 C18 C14 176.0(7) 3 . . . ?
Gd1 O12 C18 O11 2.8(10) 3 . . . ?
Gd1 O12 C18 C14 -176.2(8) 3 . . . ?
Gd1 C11 C12 C13 -23(2) 7_556 . . . ?
Gd1 C11 C12 C17 151.7(15) 7_556 . . . ?
Gd2 O9 C11 Gd1 -152.8(15) . . . 7_556 ?
Gd2 O9 C11 O10 -137.6(11) . . . . ?
Gd2 O9 C11 C12 50.7(18) . . . . ?
Gd2 O1 C8 O2 102.7(10) 7_556 . . . ?
Gd2 O1 C8 C1 -76.6(10) 7_556 . . . ?
Gd2 O7 C10 O8 -29.5(16) . . . . ?
Gd2 O7 C10 C4 153.8(7) . . . . ?
Gd2 O14 C00K O13 -1.0(10) 2_655 . . . ?
Gd2 O14 C00K C16 178.3(8) 2_655 . . . ?
Gd2 O3 C9 C2 -47.5(18) 7_556 . . . ?
Gd2 O3 C9 O4 136.3(12) 7_556 . . . ?
Gd2 O13 C00K O14 1.1(11) 2_655 . . . ?
Gd2 O13 C00K C16 -178.3(7) 2_655 . . . ?
O9 C11 C12 C13 62.1(11) . . . . ?
O9 C11 C12 C17 -122.8(10) . . . . ?
O1 C8 C1 C2 94.6(12) . . . . ?
O1 C8 C1 C6 -89.0(12) . . . . ?
O10 C11 C12 C13 -109.9(10) . . . . ?
O10 C11 C12 C17 65.3(12) . . . . ?
O8 C10 C4 C5 176.0(9) . . . . ?
O8 C10 C4 C3 -1.0(15) . . . . ?
O7 C10 C4 C5 -7.1(14) . . . . ?
O7 C10 C4 C3 176.0(10) . . . . ?
O5 C7 C6 C5 -158.7(10) . . . . ?
O5 C7 C6 C1 21.2(16) . . . . ?
O11 C18 C14 C13 0.5(13) . . . . ?
O11 C18 C14 C15 -178.1(9) . . . . ?
O12 C18 C14 C13 179.5(9) . . . . ?
O12 C18 C14 C15 1.0(14) . . . . ?
O14 C00K C16 C15 -160.7(9) . . . . ?
O14 C00K C16 C17 16.2(14) . . . . ?
C11 C12 C13 C14 173.8(8) . . . . ?
C11 C12 C17 C16 -179.5(8) . . . . ?
C11 C12 C17 C19 -2.5(13) . . . . ?
C12 C13 C14 C18 -172.8(8) . . . . ?
C12 C13 C14 C15 5.8(14) . . . . ?
C12 C17 C19 C20 -121.6(10) . . . . ?
C12 C17 C19 C23 56.9(12) . . . . ?
C18 C14 C15 C16 174.6(8) . . . . ?
O13 C00K C16 C15 18.7(13) . . . . ?
O13 C00K C16 C17 -164.4(10) . . . . ?
O2 C8 C1 C2 -84.7(12) . . . . ?
O2 C8 C1 C6 91.7(12) . . . . ?
C00K C16 C17 C12 -170.5(9) . . . . ?
C00K C16 C17 C19 12.7(14) . . . . ?
C10 C4 C5 C6 -177.5(9) . . . . ?
C10 C4 C3 C2 175.2(9) . . . . ?
C13 C12 C17 C16 -4.5(13) . . . . ?
C13 C12 C17 C19 172.6(8) . . . . ?
C13 C14 C15 C16 -3.9(14) . . . . ?
C14 C15 C16 C00K 174.8(9) . . . . ?
C14 C15 C16 C17 -2.2(15) . . . . ?
C15 C16 C17 C12 6.3(13) . . . . ?
C15 C16 C17 C19 -170.5(9) . . . . ?
N2 C22 C29 C30 -167.2(10) . . . . ?
N2 C22 C29 C33 10.4(16) . . . . ?
C4 C5 C6 C7 -178.0(9) . . . . ?
C4 C5 C6 C1 2.1(15) . . . . ?
C5 C4 C3 C2 -1.7(16) . . . . ?
C5 C6 C1 C2 -1.3(14) . . . . ?
C5 C6 C1 C8 -178.0(10) . . . . ?
O6 C7 C6 C5 23.1(16) . . . . ?
O6 C7 C6 C1 -157.0(11) . . . . ?
C16 C17 C19 C20 55.2(13) . . . . ?
C16 C17 C19 C23 -126.3(11) . . . . ?
C7 C6 C1 C2 178.7(9) . . . . ?
C7 C6 C1 C8 2.1(15) . . . . ?
C17 C12 C13 C14 -1.6(14) . . . . ?
C3 C4 C5 C6 -0.5(15) . . . . ?
C3 C2 C1 C8 175.8(10) . . . . ?
C3 C2 C1 C6 -0.8(14) . . . . ?
C3 C2 C9 O3 150.4(10) . . . . ?
C3 C2 C9 O4 -33.3(17) . . . . ?
C23 C22 C29 C30 11.3(15) . . . . ?
C23 C22 C29 C33 -171.0(11) . . . . ?
C19 C20 C21 N2 0.9(16) . . . . ?
C19 C20 C21 C24 178.1(9) . . . . ?
C19 C23 C22 N2 2.7(15) . . . . ?
C19 C23 C22 C29 -175.7(9) . . . . ?
C22 N2 C21 C20 0.9(17) . . . . ?
C22 N2 C21 C24 -176.5(9) . . . . ?
C22 C23 C19 C17 -179.3(8) . . . . ?
C22 C23 C19 C20 -0.7(14) . . . . ?
C22 C29 C33 C32 -167.9(14) . . . . ?
C1 C2 C3 C4 2.4(15) . . . . ?
C1 C2 C9 O3 -28.7(15) . . . . ?
C1 C2 C9 O4 147.6(12) . . . . ?
C9 C2 C3 C4 -176.7(10) . . . . ?
C9 C2 C1 C8 -5.1(14) . . . . ?
C9 C2 C1 C6 178.3(9) . . . . ?
C30 C29 C33 C32 10(2) . . . . ?
C24 C28 C27 N3 0(3) . . . . ?
C24 C25 C26 N3 -6(3) . . . . ?
C21 N2 C22 C23 -2.7(15) . . . . ?
C21 N2 C22 C29 175.9(9) . . . . ?
C21 C20 C19 C17 177.6(8) . . . . ?
C21 C20 C19 C23 -0.9(14) . . . . ?
C21 C24 C28 C27 175.9(14) . . . . ?
C21 C24 C25 C26 -173.1(14) . . . . ?
C29 C30 C31 N1 5.6(18) . . . . ?
C29 C33 C32 N1 -11(3) . . . . ?
C28 C24 C21 N2 0.4(18) . . . . ?
C28 C24 C21 C20 -177.0(11) . . . . ?
C28 C24 C25 C26 6(2) . . . . ?
C25 C24 C21 N2 179.7(13) . . . . ?
C25 C24 C21 C20 2(2) . . . . ?
C25 C24 C28 C27 -3(2) . . . . ?
C31 C30 C29 C22 170.9(9) . . . . ?
C31 C30 C29 C33 -6.9(16) . . . . ?
C31 N1 C32 C33 9(3) . . . . ?
C27 N3 C26 C25 2(3) . . . . ?
C26 N3 C27 C28 1(3) . . . . ?
C32 N1 C31 C30 -6(2) . . . . ?

loop_
_platon_squeeze_void_nr
_platon_squeeze_void_average_x
_platon_squeeze_void_average_y
_platon_squeeze_void_average_z
_platon_squeeze_void_volume
_platon_squeeze_void_count_electrons
_platon_squeeze_void_content
1 0.000 0.277 0.250 45 18 ' '
2 0.000 0.500 0.509 1520 519 ' '
3 0.000 0.723 0.750 45 18 ' '
4 0.500 0.000 0.274 1520 519 ' '
5 0.500 0.223 0.750 45 18 ' '
6 0.500 0.777 0.250 45 18 ' '
